data_2006544
loop_
_publ_author_name
'Helliwell, Madeleine'
'Smith, Joseph V.'

_publ_contact_author
;
Dr Madeleine Helliwell
 Department of Chemistry,
 University of Manchester,
 Manchester,
 M13 9PL,
 England.
;
_publ_section_title
;
 Brochantite
;
_journal_issue 10
_journal_name_full 'Acta Crystallographica Section C'
_journal_page_first 1369
_journal_page_last 1371
_journal_paper_doi 10.1107/S0108270197006318
_journal_volume 53
_journal_year 1997
_chemical_formula_moiety 'Cu4 SO4 (OH)6 '
_chemical_formula_sum 'Cu4 H6 O10 S'
_chemical_formula_weight 452.29
_space_group_IT_number 14
_symmetry_cell_setting monoclinic
_symmetry_space_group_name_Hall '-P 2yab'
_symmetry_space_group_name_H-M 'P 1 21/a 1'
_audit_creation_method 'by teXsan v1.7'
_cell_angle_alpha 90
_cell_angle_beta 103.330(10)
_cell_angle_gamma 90
_cell_formula_units_Z 4
_cell_length_a 13.0870(10)
_cell_length_b 9.8350(10)
_cell_length_c 6.015(2)
_cell_measurement_reflns_used 25
_cell_measurement_temperature 296.2
_cell_measurement_theta_max 19.6
_cell_measurement_theta_min 10.1
_cell_volume 753.3(3)
_computing_cell_refinement 'MSC/AFC Diffractometer Control Software'
_computing_data_collection
;MSC/AFC Diffractometer Control Software (Molecular Structure Corporation,
1992)
;
_computing_data_reduction 'TEXSAN (Molecular Structure Corporation, 1995)'
_computing_publication_material TEXSAN
_computing_structure_refinement TEXSAN
_diffrn_ambient_temperature 296.2
_diffrn_measurement_device 'Rigaku AFC5R'
_diffrn_measurement_method \w-2\q
_diffrn_radiation_monochromator graphite
_diffrn_radiation_source 'Rigaku rotating anode'
_diffrn_radiation_type 'Mo K\a'
_diffrn_radiation_wavelength 0.7107
_diffrn_reflns_av_R_equivalents 0.11184
_diffrn_reflns_av_sigmaI/netI 0.120
_diffrn_reflns_limit_h_max 16
_diffrn_reflns_limit_h_min 0
_diffrn_reflns_limit_k_max 12
_diffrn_reflns_limit_k_min 0
_diffrn_reflns_limit_l_max 7
_diffrn_reflns_limit_l_min -7
_diffrn_reflns_number 2301
_diffrn_reflns_reduction_process 'Lp corrections applied'
_diffrn_reflns_theta_max 30.06
_diffrn_reflns_theta_min 1.60
_diffrn_standards_decay_% 0.46
_diffrn_standards_interval_count 150
_diffrn_standards_number 3
_exptl_absorpt_coefficient_mu 11.460
_exptl_absorpt_correction_T_max 0.892
_exptl_absorpt_correction_T_min 0.718
_exptl_absorpt_correction_type '\DF (DIFABS; Walker & Stuart, 1983)'
_exptl_crystal_colour blue
_exptl_crystal_density_diffrn 3.988
_exptl_crystal_density_meas ?
_exptl_crystal_description plate
_exptl_crystal_F_000 872.00
_exptl_crystal_size_max 0.15
_exptl_crystal_size_mid 0.05
_exptl_crystal_size_min 0.01
_refine_diff_density_max 0.87
_refine_diff_density_min -0.84
_refine_ls_extinction_coef '6(3) \\times 10^-8^'
_refine_ls_extinction_method 'Zachariasen (1967)'
_refine_ls_goodness_of_fit_all 1.467
_refine_ls_goodness_of_fit_obs 1.619
_refine_ls_hydrogen_treatment noref
_refine_ls_matrix_type full
_refine_ls_number_constraints 0
_refine_ls_number_parameters 117
_refine_ls_number_reflns 1163
_refine_ls_number_restraints 0
_refine_ls_R_factor_all 0.1053
_refine_ls_R_factor_obs .0416
_refine_ls_shift/esd_max 0.0003
_refine_ls_shift/esd_mean 0.0144
_refine_ls_structure_factor_coef F
_refine_ls_weighting_details 'w = 1/[\s^2^(Fo) + 0.00002|Fo|^2^]'
_refine_ls_weighting_scheme calc
_refine_ls_wR_factor_all 0.0492
_refine_ls_wR_factor_obs .0394
_reflns_number_observed 1163
_reflns_number_total 2219
_reflns_observed_criterion >3.00\s(I)
_cod_data_source_file ab1459.cif
_cod_data_source_block js1mo5r
_cod_depositor_comments
;
The following automatic conversions were performed:

'_exptl_crystal_density_meas' value 'not measured' was changed to '?'
- the value is perceived as not measured.

Automatic conversion script
Id: cif_fix_values 3008 2015-01-20 13:52:24Z robertas 

The following automatic conversions were performed:

'_refine_ls_weighting_scheme' value 'w = 1/[\s^2^(Fo) +
0.00002|Fo|^2^]' was changed to 'calc'. New tag
'_refine_ls_weighting_details' was created. The value of the new tag
was set to 'w = 1/[\s^2^(Fo) + 0.00002|Fo|^2^]'.

Automatic conversion script
Id: cif_fix_values 3143 2015-03-26 13:38:13Z robertas 
;
_cod_original_sg_symbol_H-M 'P 21/a'
_cod_original_formula_sum 'H6 Cu4 O10 S '
_cod_database_code 2006544

loop_
_symmetry_equiv_pos_as_xyz
'  +x,  +y,  +z'
'1/2-x,1/2+y,  -z'
'  -x,  -y,  -z'
'1/2+x,1/2-y,  +z'

loop_
_atom_site_aniso_label
_atom_site_aniso_U_11
_atom_site_aniso_U_22
_atom_site_aniso_U_33
_atom_site_aniso_U_12
_atom_site_aniso_U_13
_atom_site_aniso_U_23
Cu1 .0091(6) .0119(6) .0113(6) -.0020(5) .0021(5) .0003(5)
Cu2 .0127(6) .0115(6) .0133(7) -.0013(5) .0031(5) -.0016(5)
Cu3 .0109(5) .0101(5) .0094(5) -.0015(5) .0030(4) -.0011(5)
Cu4 .0124(5) .0107(6) .0097(5) -.0019(5) .0024(4) -.0002(5)
S1 .0100(10) .0080(10) .0130(10) .0016(8) .0015(8) -.0012(9)
O1 .003(3) .008(3) .013(3) .001(2) .004(2) .003(3)
O2 .011(3) .013(4) .009(3) -.001(3) -.001(3) -.001(3)
O4 .011(3) .012(3) .010(3) -.001(3) .002(2) -.001(3)
O7 .009(3) .020(4) .014(3) -.002(3) .005(3) -.002(3)
O9 .012(3) .019(4) .014(4) -.002(3) .007(3) -.005(3)
O10 .019(4) .020(4) .008(3) .001(3) -.001(3) .004(3)

loop_
_atom_site_label
_atom_site_fract_x
_atom_site_fract_y
_atom_site_fract_z
_atom_site_U_iso_or_equiv
_atom_site_thermal_displace_type
_atom_site_calc_flag
_atom_site_calc_attached_atom
_atom_site_refinement_flags
_atom_site_occupancy
Cu1 .29394(9) .49030(10) .5202(2) .0108(3) Uani d ? . 1.000
Cu2 .29794(9) .49040(10) 1.0240(2) .0125(3) Uani d ? . 1.000
Cu3 .11808(9) .26070(10) .1818(2) .0100(3) Uani d ? . 1.000
Cu4 .12008(9) .25650(10) .6848(2) .0109(3) Uani d ? . 1.000
S1 .3875(2) .1979(2) .3165(4) .0104(5) Uani d ? . 1.000
O1 .0937(5) .1313(6) .4180(10) .008(2) Uani d ? . 1.000
O2 .0821(5) .1335(6) .9180(10) .012(2) Uani d ? . 1.000
O3 .1608(5) .3809(6) .4600(10) .0100(10) Uiso d ? . 1.000
O4 .1551(5) .3822(6) .9480(10) .011(2) Uani d ? . 1.000
O5 .2451(5) .5945(7) .2450(10) .0110(10) Uiso d ? . 1.000
O6 .3583(5) .4006(6) .8030(10) .0120(10) Uiso d ? . 1.000
O7 .2787(5) .1451(7) .2610(10) .014(2) Uani d ? . 1.000
O8 .3828(5) .3487(6) .3120(10) .0130(10) Uiso d ? . 1.000
O9 .4431(5) .1493(6) .1420(10) .014(2) Uani d ? . 1.000
O10 .4418(5) .1519(7) .5450(10) .016(2) Uani d ? . 1.000
H1 .0299 .1224 .3510 .009 Uiso c ? . 1.000
H2 .0032 .1668 .8464 .013 Uiso c ? . 1.000
H3 .1065 .4379 .3980 .011 Uiso c ? . 1.000
H4 .1005 .4526 .9185 .013 Uiso c ? . 1.000
H5 .1806 .6052 .1661 .012 Uiso c ? . 1.000
H6 .3494 .3160 .7781 .013 Uiso c ? . 1.000

loop_
_atom_type_symbol
_atom_type_scat_dispersion_real
_atom_type_scat_dispersion_imag
_atom_type_scat_source
Cu 0.320 1.265
;International Tables for Crystallography
(1992, Vol. C, Tables 4.2.6.8 and 6.1.1.1)
;
S 0.125 0.123
;International Tables for Crystallography
(1992, Vol. C, Tables 4.2.6.8 and 6.1.1.1)
;
O 0.011 0.006
;International Tables for Crystallography
(1992, Vol. C, Tables 4.2.6.8 and 6.1.1.1)
;
H 0.000 0.000
;International Tables for Crystallography
(1992, Vol. C, Table 6.1.1.2)
;

loop_
_geom_angle_atom_site_label_1
_geom_angle_atom_site_label_2
_geom_angle_atom_site_label_3
_geom_angle_site_symmetry_1
_geom_angle_site_symmetry_3
_geom_angle
_geom_angle_publ_flag
Cu2 Cu1 Cu2 . 1_554 178.06(7) yes
Cu2 Cu1 O1 . 2_556 88.4(2) no
Cu2 Cu1 O3 . . 89.6(2) no
Cu2 Cu1 O5 . . 142.0(2) no
Cu2 Cu1 O6 . . 38.0(2) no
Cu2 Cu1 O7 . 2_556 49.7(2) no
Cu2 Cu1 O8 . . 129.7(2) no
Cu2 Cu1 O1 1_554 2_556 90.2(2) no
Cu2 Cu1 O3 1_554 . 92.0(2) no
Cu2 Cu1 O5 1_554 . 39.0(2) no
Cu2 Cu1 O6 1_554 . 140.7(2) no
Cu2 Cu1 O7 1_554 2_556 131.3(2) no
Cu2 Cu1 O8 1_554 . 49.1(2) no
O1 Cu1 O3 2_556 . 168.1(2) no
O1 Cu1 O5 2_556 . 82.7(2) no
O1 Cu1 O6 2_556 . 90.1(2) no
O1 Cu1 O7 2_556 2_556 79.7(2) no
O1 Cu1 O8 2_556 . 94.4(2) no
O3 Cu1 O5 . . 91.6(2) no
O3 Cu1 O6 . . 95.6(2) no
O3 Cu1 O7 . 2_556 90.1(2) no
O3 Cu1 O8 . . 95.8(2) no
O5 Cu1 O6 . . 172.8(3) no
O5 Cu1 O7 . 2_556 92.3(3) no
O5 Cu1 O8 . . 87.9(2) no
O6 Cu1 O7 . 2_556 87.3(2) no
O6 Cu1 O8 . . 91.7(3) no
O7 Cu1 O8 2_556 . 174.0(2) no
Cu1 Cu2 Cu1 . 1_556 178.06(7) no
Cu1 Cu2 O2 . 2_557 90.4(2) no
Cu1 Cu2 O4 . . 88.5(2) no
Cu1 Cu2 O5 . 1_556 140.0(2) no
Cu1 Cu2 O6 . . 38.4(2) no
Cu1 Cu2 O7 . 2_556 50.1(2) no
Cu1 Cu2 O8 . 1_556 130.5(2) no
Cu1 Cu2 O2 1_556 2_557 91.0(2) no
Cu1 Cu2 O4 1_556 . 89.8(2) no
Cu1 Cu2 O5 1_556 1_556 38.9(2) no
Cu1 Cu2 O6 1_556 . 142.9(2) no
Cu1 Cu2 O7 1_556 2_556 128.8(2) no
Cu1 Cu2 O8 1_556 1_556 50.7(2) no
O2 Cu2 O4 2_557 . 167.6(2) no
O2 Cu2 O5 2_557 1_556 84.3(3) no
O2 Cu2 O6 2_557 . 90.8(3) no
O2 Cu2 O7 2_557 2_556 82.1(2) no
O2 Cu2 O8 2_557 1_556 93.9(2) no
O4 Cu2 O5 . 1_556 88.6(2) no
O4 Cu2 O6 . . 96.0(2) no
O4 Cu2 O7 . 2_556 87.8(2) no
O4 Cu2 O8 . 1_556 96.2(2) no
O5 Cu2 O6 1_556 . 174.9(3) no
O5 Cu2 O7 1_556 2_556 89.9(3) no
O5 Cu2 O8 1_556 1_556 89.4(3) no
O6 Cu2 O7 . 2_556 88.1(3) no
O6 Cu2 O8 . 1_556 92.2(3) no
O7 Cu2 O8 2_556 1_556 176.0(2) no
Cu4 Cu3 Cu4 . 1_554 178.14(7) yes
Cu4 Cu3 O1 . . 40.5(2) no
Cu4 Cu3 O2 . 1_554 137.4(2) no
Cu4 Cu3 O3 . . 40.6(2) no
Cu4 Cu3 O4 . 1_554 140.3(2) no
Cu4 Cu3 O7 . . 89.4(2) no
Cu4 Cu3 O9 . 4_455 83.9(2) no
Cu4 Cu3 O1 1_554 . 138.2(2) no
Cu4 Cu3 O2 1_554 1_554 41.4(2) no
Cu4 Cu3 O3 1_554 . 140.4(2) no
Cu4 Cu3 O4 1_554 1_554 40.8(2) no
Cu4 Cu3 O7 1_554 . 89.0(2) no
Cu4 Cu3 O9 1_554 4_455 97.6(2) no
O1 Cu3 O2 . 1_554 97.0(3) no
O1 Cu3 O3 . . 80.8(2) no
O1 Cu3 O4 . 1_554 174.8(3) no
O1 Cu3 O7 . . 80.1(2) no
O1 Cu3 O9 . 4_455 90.1(2) no
O2 Cu3 O3 1_554 . 176.4(3) no
O2 Cu3 O4 1_554 1_554 82.3(3) no
O2 Cu3 O7 1_554 . 83.9(2) no
O2 Cu3 O9 1_554 4_455 96.1(2) no
O3 Cu3 O4 . 1_554 99.7(2) no
O3 Cu3 O7 . . 93.0(2) no
O3 Cu3 O9 . 4_455 86.7(2) no
O4 Cu3 O7 1_554 . 94.7(2) no
O4 Cu3 O9 1_554 4_455 95.1(2) no
O7 Cu3 O9 . 4_455 170.1(2) no
Cu3 Cu4 Cu3 . 1_556 178.14(7) no
Cu3 Cu4 O1 . . 40.6(2) no
Cu3 Cu4 O2 . . 139.9(2) no
Cu3 Cu4 O3 . . 41.5(2) no
Cu3 Cu4 O4 . . 137.8(2) no
Cu3 Cu4 O5 . 2_546 91.3(2) no
Cu3 Cu4 O10 . 4_455 82.2(2) no
Cu3 Cu4 O1 1_556 . 140.7(2) no
Cu3 Cu4 O2 1_556 . 41.3(2) no
Cu3 Cu4 O3 1_556 . 137.4(2) no
Cu3 Cu4 O4 1_556 . 41.1(2) no
Cu3 Cu4 O5 1_556 2_546 90.5(2) no
Cu3 Cu4 O10 1_556 4_455 96.3(2) no
O1 Cu4 O2 . . 99.5(2) no
O1 Cu4 O3 . . 81.8(2) no
O1 Cu4 O4 . . 176.6(3) no
O1 Cu4 O5 . 2_546 73.0(2) no
O1 Cu4 O10 . 4_455 88.6(2) no
O2 Cu4 O3 . . 178.4(3) no
O2 Cu4 O4 . . 82.3(2) no
O2 Cu4 O5 . 2_546 76.2(2) no
O2 Cu4 O10 . 4_455 95.3(2) no
O3 Cu4 O4 . . 96.4(3) no
O3 Cu4 O5 . 2_546 103.4(2) no
O3 Cu4 O10 . 4_455 85.6(2) no
O4 Cu4 O5 . 2_546 104.8(2) no
O4 Cu4 O10 . 4_455 94.1(2) no
O5 Cu4 O10 2_546 4_455 157.8(2) no
O7 S1 O8 . . 108.2(4) no
O7 S1 O9 . . 109.2(4) no
O7 S1 O10 . . 109.7(4) no
O8 S1 O9 . . 109.4(4) no
O8 S1 O10 . . 109.6(4) no
O9 S1 O10 . . 110.6(4) no
Cu1 O1 Cu3 2_546 . 110.2(3) no
Cu1 O1 Cu4 2_546 . 107.4(3) no
Cu1 O1 H1 2_546 . 128.5 no
Cu3 O1 Cu4 . . 98.9(3) no
Cu3 O1 H1 . . 91.5 no
Cu4 O1 H1 . . 114.8 no
Cu2 O2 Cu3 2_547 1_556 105.1(3) no
Cu2 O2 Cu4 2_547 . 103.2(3) no
Cu2 O2 H2 2_547 . 153.4 no
Cu3 O2 Cu4 1_556 . 97.3(3) no
Cu3 O2 H2 1_556 . 99.0 no
Cu4 O2 H2 . . 84.7 no
Cu1 O3 Cu3 . . 121.7(3) no
Cu1 O3 Cu4 . . 124.5(3) no
Cu1 O3 H3 . . 107.7 no
Cu3 O3 Cu4 . . 97.9(3) no
Cu3 O3 H3 . . 88.8 no
Cu4 O3 H3 . . 110.6 no
Cu2 O4 Cu3 . 1_556 120.0(3) no
Cu2 O4 Cu4 . . 121.2(3) no
Cu2 O4 H4 . . 104.8 no
Cu3 O4 Cu4 1_556 . 98.1(3) no
Cu3 O4 H4 1_556 . 105.5 no
Cu4 O4 H4 . . 105.7 no
Cu1 O5 Cu2 . 1_554 102.1(3) no
Cu1 O5 Cu4 . 2_556 96.9(2) no
Cu1 O5 H5 . . 128.2 no
Cu2 O5 Cu4 1_554 2_556 96.3(2) no
Cu2 O5 H5 1_554 . 98.3 no
Cu4 O5 H5 2_556 . 127.5 no
Cu1 O6 Cu2 . . 103.6(3) no
Cu1 O6 H6 . . 106.3 no
Cu2 O6 H6 . . 120.8 no
Cu1 O7 Cu2 2_546 2_546 80.1(2) no
Cu1 O7 Cu3 2_546 . 88.2(2) no
Cu1 O7 S1 2_546 . 126.3(4) no
Cu2 O7 Cu3 2_546 . 87.4(2) no
Cu2 O7 S1 2_546 . 128.4(4) no
Cu3 O7 S1 . . 130.4(4) no
Cu1 O8 Cu2 . 1_554 80.2(2) no
Cu1 O8 S1 . . 127.2(4) no
Cu2 O8 S1 1_554 . 129.1(4) no
Cu3 O9 S1 4 . 114.7(3) no
Cu4 O10 S1 4 . 115.1(4) no

loop_
_geom_bond_atom_site_label_1
_geom_bond_atom_site_label_2
_geom_bond_site_symmetry_1
_geom_bond_site_symmetry_2
_geom_bond_distance
_geom_bond_publ_flag
Cu1 Cu2 . . 3.019(2) yes
Cu1 Cu2 . 1_554 2.997(2) yes
Cu3 Cu4 . . 3.020(2) yes
Cu3 Cu4 . 1_554 2.996(2) yes
Cu1 O1 . 2_556 1.992(6) yes
Cu1 O3 . . 2.008(6) yes
Cu1 O5 . . 1.926(6) yes
Cu1 O6 . . 1.928(6) yes
Cu1 O7 . 2_556 2.352(7) yes
Cu1 O8 . . 2.353(6) yes
Cu2 O2 . 2_557 2.078(6) yes
Cu2 O4 . . 2.107(6) yes
Cu2 O5 . 1_556 1.929(6) yes
Cu2 O6 . . 1.912(6) yes
Cu2 O7 . 2_556 2.338(7) yes
Cu2 O8 . 1_556 2.299(6) yes
Cu3 O1 . . 1.990(6) yes
Cu3 O2 . 1_554 1.992(6) yes
Cu3 O3 . . 2.021(6) yes
Cu3 O4 . 1_554 1.988(6) yes
Cu3 O7 . . 2.339(6) yes
Cu3 O9 . 4_455 2.415(6) yes
Cu4 O1 . . 1.987(6) yes
Cu4 O2 . . 1.998(6) yes
Cu4 O3 . . 1.984(6) yes
Cu4 O4 . . 1.979(6) yes
Cu4 O5 . 2_546 2.342(6) yes
Cu4 O10 . 4_455 2.461(7) yes
S1 O7 . . 1.480(6) no
S1 O8 . . 1.484(6) no
S1 O9 . . 1.489(6) no
S1 O10 . . 1.464(7) no
O1 H1 . . .85 no
O2 H2 . . 1.07 no
O3 H3 . . .92 no
O4 H4 . . .98 no
O5 H5 . . .87 no
O6 H6 . . .85 no

loop_
_geom_contact_atom_site_label_1
_geom_contact_atom_site_label_2
_geom_contact_distance
_geom_contact_site_symmetry_2
_geom_contact_publ_flag
S1 O1 3.117(6) 4 no
S1 O3 3.566(6) 4 no
S1 O5 3.571(6) 2_545 no
O2 O6 2.842(9) 2_547 no
O2 O9 3.289(9) 4_456 no
O4 O9 3.262(9) 4_456 no
O5 O9 3.021(9) 2 no
O5 O7 3.028(9) 2 no
O10 O10 3.450(10) 3_656 no
O1 O5 2.590(8) 2_546 no
O1 O3 2.599(8) . no
O1 O6 2.775(9) 2_546 no
O1 O2 2.981(9) 1_554 no
O1 O2 3.042(9) . no
O2 O4 2.617(9) . no
O2 O5 2.691(9) 2_546 no
O2 O6 2.842(9) 2_547 no
O2 O6 2.869(8) 4_455 no
O2 O1 2.981(9) 1_556 no
O2 O1 3.042(9) . no
O3 O1 2.599(8) . no
O3 O5 2.822(9) . no
O3 O6 2.916(8) . no
O3 O4 2.953(9) . no
O3 O4 3.064(9) 1_554 no
O4 O2 2.617(9) . no
O4 O5 2.822(8) 1_556 no
O4 O3 2.953(9) . no
O4 O6 2.990(9) . no
O4 O3 3.064(9) 1_556 no
O5 O1 2.590(8) 2_556 no
O5 O2 2.691(9) 2_556 no
O5 O4 2.822(8) 1_554 no
O5 O3 2.822(9) . no
O6 O1 2.775(9) 2_556 no
O6 O2 2.842(9) 2_557 no
O6 O2 2.869(8) 4 no
O6 O3 2.916(8) . no
O6 O4 2.990(9) . no

loop_
_geom_torsion_atom_site_label_1
_geom_torsion_atom_site_label_2
_geom_torsion_atom_site_label_3
_geom_torsion_atom_site_label_4
_geom_torsion_site_symmetry_2
_geom_torsion_site_symmetry_3
_geom_torsion_site_symmetry_4
_geom_torsion
_geom_torsion_publ_flag
Cu1 Cu2 O4 Cu3 . . 1_556 153.0(3) no
Cu1 Cu2 O4 Cu4 . . . 30.4(3) no
Cu1 Cu2 O5 Cu4 . 1_556 2_557 -84.1(3) no
Cu1 Cu2 O5 Cu4 1_554 . 2_556 98.5(3) no
Cu1 Cu2 O8 S1 1_554 . . 130.6(6) no
Cu1 O3 Cu3 Cu4 . . . 139.2(5) no
Cu1 O3 Cu3 Cu4 . . 1_554 -38.4(5) no
Cu1 O3 Cu3 O1 . . . 133.1(4) no
Cu1 O3 Cu3 O2 . . 1_554 81(4) no
Cu1 O3 Cu3 O4 . . 1_554 -41.7(4) no
Cu1 O3 Cu3 O7 . . . 53.6(3) no
Cu1 O3 Cu3 O9 . . 4_455 -136.3(3) no
Cu1 O3 Cu4 Cu3 . . . -137.6(5) no
Cu1 O3 Cu4 Cu3 . . 1_556 44.7(5) no
Cu1 O3 Cu4 O1 . . . -131.4(4) no
Cu1 O3 Cu4 O2 . . . 14(9) no
Cu1 O3 Cu4 O4 . . . 45.6(4) no
Cu1 O3 Cu4 O5 . . 2_546 -61.2(4) no
Cu1 O3 Cu4 O10 . . 4_455 139.3(4) no
Cu1 O5 Cu2 O7 . 1_554 2 179.2(3) no
Cu1 O5 Cu2 O8 . 1_554 . -4.7(3) no
Cu1 O6 Cu2 O2 . . 2_557 -89.7(3) no
Cu1 O6 Cu2 O4 . . . 79.9(3) no
Cu1 O6 Cu2 O5 . . 1_556 -74(2) no
Cu1 O6 Cu2 O7 . . 2_556 -7.6(3) no
Cu1 O6 Cu2 O8 . . 1_556 176.3(3) no
Cu1 O7 Cu2 O2 2_556 . 2_557 97.2(2) no
Cu1 O7 Cu2 O4 2_556 . . -89.9(2) no
Cu1 O7 Cu2 O5 2_556 . 1_556 -178.5(2) no
Cu1 O7 Cu2 O6 2_556 . . 6.2(2) no
Cu1 O7 Cu2 O8 2_556 . 1_556 101(3) no
Cu1 O8 Cu2 O5 . 1_554 . 3.8(2) no
Cu1 O8 Cu2 O7 . 1_554 2 84(3) no
Cu1 O8 S1 O7 . . . 55.4(6) no
Cu1 O8 S1 O9 . . . 174.4(4) no
Cu1 O8 S1 O10 . . . -64.1(5) no
Cu2 Cu1 Cu2 O5 . 1_554 . -122(2) no
Cu2 Cu1 Cu2 O7 . 1_554 2 -123(2) no
Cu2 Cu1 Cu2 O8 . 1_554 . 51(2) no
Cu2 Cu1 O3 Cu3 . . . -155.3(3) no
Cu2 Cu1 O3 Cu4 . . . -27.0(3) no
Cu2 Cu1 O5 Cu4 . . 2_556 79.3(3) no
Cu2 Cu1 O8 S1 . . . 49.7(6) no
Cu2 O4 Cu3 Cu4 . 1_556 . -133.4(5) no
Cu2 O4 Cu3 O2 . 1_556 . -133.6(4) no
Cu2 O4 Cu4 Cu3 . . . -49.6(5) no
Cu2 O4 Cu4 Cu3 . . 1_556 132.6(5) no
Cu2 O4 Cu4 O1 . . . 10(4) no
Cu2 O4 Cu4 O2 . . . 132.7(4) no
Cu2 O4 Cu4 O3 . . . -46.4(3) no
Cu2 O4 Cu4 O5 . . 2_546 59.3(4) no
Cu2 O4 Cu4 O10 . . 4_455 -132.5(3) no
Cu2 O6 Cu1 O1 . . 2_556 87.3(3) no
Cu2 O6 Cu1 O3 . . . -82.2(3) no
Cu2 O6 Cu1 O5 . . . 94(2) no
Cu2 O6 Cu1 O7 . . 2_556 7.6(3) no
Cu2 O6 Cu1 O8 . . . -178.3(3) no
Cu2 O7 Cu1 O1 2_556 . 2_556 -96.7(2) no
Cu2 O7 Cu1 O3 2_556 . . 89.4(2) no
Cu2 O7 Cu1 O5 2_556 . . -178.9(2) no
Cu2 O7 Cu1 O6 2_556 . . -6.1(2) no
Cu2 O7 Cu1 O8 2_556 . . -86(2) no
Cu3 Cu4 Cu3 O2 . 1_556 . 127(2) no
Cu3 Cu4 Cu3 O4 . 1_556 . -52(2) no
Cu3 O1 Cu1 O7 . 2_546 . 11.4(3) no
Cu3 O1 Cu4 O2 . . . 174.6(3) no
Cu3 O1 Cu4 O3 . . . -6.3(3) no
Cu3 O1 Cu4 O4 . . . -63(4) no
Cu3 O1 Cu4 O5 . . 2_546 -113.1(3) no
Cu3 O1 Cu4 O10 . . 4_455 79.5(3) no
Cu3 O3 Cu1 O1 . . 2_556 124.0(10) no
Cu3 O3 Cu1 O5 . . . 62.7(4) no
Cu3 O3 Cu1 O6 . . . -117.7(4) no
Cu3 O3 Cu1 O7 . . 2_556 155.0(3) no
Cu3 O3 Cu1 O8 . . . -25.4(3) no
Cu3 O3 Cu4 O1 . . . 6.2(2) no
Cu3 O3 Cu4 O2 . . . 151(9) no
Cu3 O3 Cu4 O4 . . . -176.8(3) no
Cu3 O3 Cu4 O5 . . 2_546 76.4(3) no
Cu3 O3 Cu4 O10 . . 4_455 -83.1(2) no
Cu3 O7 Cu1 O1 . 2_546 . -9.1(2) no
Cu3 O7 Cu2 O2 . 2_546 1_554 8.6(2) no
Cu3 O7 S1 O8 . . . -1.1(6) no
Cu3 O7 S1 O9 . . . -120.2(5) no
Cu3 O7 S1 O10 . . . 118.4(5) no
Cu4 Cu3 Cu4 O5 . 1_554 2_545 -15(2) no
Cu4 Cu3 O7 S1 . . . -90.0(5) no
Cu4 O1 Cu1 O7 . 2_546 . -95.3(3) no
Cu4 O1 Cu3 O2 . . 1_554 -176.7(3) no
Cu4 O1 Cu3 O3 . . . 6.2(2) no
Cu4 O1 Cu3 O4 . . 1_554 102(2) no
Cu4 O1 Cu3 O7 . . . 100.8(3) no
Cu4 O1 Cu3 O9 . . 4_455 -80.5(3) no
Cu4 O2 Cu3 O4 . 1_556 . 0.2(3) no
Cu4 O3 Cu1 O1 . . 2_556 -107.0(10) no
Cu4 O3 Cu1 O5 . . . -169.0(4) no
Cu4 O3 Cu1 O6 . . . 10.6(4) no
Cu4 O3 Cu1 O7 . . 2_556 -76.7(4) no
Cu4 O3 Cu1 O8 . . . 102.9(4) no
Cu4 O3 Cu3 O1 . . . -6.2(2) no
Cu4 O3 Cu3 O2 . . 1_554 -58(4) no
Cu4 O3 Cu3 O4 . . 1_554 179.1(3) no
Cu4 O3 Cu3 O7 . . . -85.6(3) no
Cu4 O3 Cu3 O9 . . 4_455 84.4(2) no
Cu4 O4 Cu2 O2 . . 2_557 115.0(10) no
Cu4 O4 Cu2 O5 . . 1_556 170.5(4) no
Cu4 O4 Cu2 O6 . . . -7.3(4) no
Cu4 O4 Cu2 O7 . . 2_556 80.5(4) no
Cu4 O4 Cu2 O8 . . 1_556 -100.2(3) no
Cu4 O4 Cu3 O2 . 1_556 . -0.2(3) no
S1 O7 Cu1 O1 . 2_546 . 132.3(5) no
S1 O7 Cu2 O2 . 2_546 1_554 -133.7(5) no
S1 O7 Cu3 O1 . . . -129.6(5) no
S1 O7 Cu3 O2 . . 1_554 132.1(5) no
S1 O7 Cu3 O3 . . . -49.5(5) no
S1 O7 Cu3 O4 . . 1_554 50.5(5) no
S1 O7 Cu3 O9 . . 4_455 -137.0(10) no
S1 O8 Cu1 O1 . . 2_556 141.3(5) no
S1 O8 Cu1 O3 . . . -44.7(5) no
S1 O8 Cu1 O5 . . . -136.1(5) no
S1 O8 Cu1 O6 . . . 51.1(5) no
S1 O8 Cu1 O7 . . 2_556 131.0(10) no
S1 O8 Cu2 O5 . 1_554 . 134.5(5) no
S1 O8 Cu2 O7 . 1_554 2 -145(3) no
O1 Cu3 Cu4 O2 . . . -8.2(4) no
O1 Cu3 Cu4 O3 . . . 170.6(4) no
O1 Cu3 Cu4 O4 . . . 175.4(4) no
O1 Cu3 Cu4 O5 . . 2_546 61.6(3) no
O1 Cu3 Cu4 O10 . . 4_455 -97.1(3) no
O1 Cu3 Cu4 O5 . 1_554 2_545 -60.1(3) no
O1 Cu4 Cu3 O2 . . 1_554 4.9(4) no
O1 Cu4 Cu3 O3 . . . -170.6(4) no
O1 Cu4 Cu3 O4 . . 1_554 -172.0(4) no
O1 Cu4 Cu3 O7 . . . -75.4(3) no
O1 Cu4 Cu3 O9 . . 4_455 97.3(3) no
O1 Cu4 Cu3 O2 . 1_556 . -4.9(4) no
O1 Cu4 Cu3 O4 . 1_556 . 175.4(4) no
O2 Cu3 Cu4 O3 1_556 . . -178.8(4) no
O2 Cu3 Cu4 O4 1_556 . . 179.7(4) no
O2 Cu3 Cu4 O5 1_556 . 2_546 -68.1(3) no
O2 Cu3 Cu4 O10 1_556 . 4_455 90.7(3) no
O2 Cu4 Cu3 O3 . . . -178.9(4) no
O2 Cu4 Cu3 O4 . . 1_554 179.7(4) no
O2 Cu4 Cu3 O7 . . . -83.6(3) no
O2 Cu4 Cu3 O9 . . 4_455 89.0(3) no
O2 Cu4 Cu3 O4 . 1_556 . -179.7(4) no
O3 Cu1 Cu2 O4 . . . -2.1(3) no
O3 Cu1 Cu2 O5 . . 1_556 -88.1(3) no
O3 Cu1 Cu2 O6 . . . 99.5(3) no
O3 Cu1 Cu2 O7 . . 2_556 -90.4(3) no
O3 Cu1 Cu2 O8 . . 1_556 94.7(3) no
O3 Cu1 Cu2 O5 . 1_554 . 90.1(3) no
O3 Cu1 Cu2 O7 . 1_554 2 89.1(3) no
O3 Cu1 Cu2 O8 . 1_554 . -96.0(3) no
O3 Cu3 Cu4 O4 . . . 4.8(4) no
O3 Cu3 Cu4 O5 . . 2_546 -109.0(3) no
O3 Cu3 Cu4 O10 . . 4_455 92.3(3) no
O3 Cu3 Cu4 O5 . 1_554 2_545 107.2(3) no
O3 Cu4 Cu3 O4 . . 1_554 -1.4(4) no
O3 Cu4 Cu3 O7 . . . 95.2(3) no
O3 Cu4 Cu3 O9 . . 4_455 -92.1(3) no
O3 Cu4 Cu3 O4 . 1_556 . 1.5(4) no
O4 Cu2 Cu1 O5 . . . 90.1(3) no
O4 Cu2 Cu1 O6 . . . -101.6(3) no
O4 Cu2 Cu1 O7 . . 2_556 88.3(3) no
O4 Cu2 Cu1 O8 . . . -99.4(3) no
O4 Cu3 Cu4 O5 1_556 . 2_546 112.2(3) no
O4 Cu3 Cu4 O10 1_556 . 4_455 -89.0(3) no
O4 Cu4 Cu3 O7 . . . 100.0(3) no
O4 Cu4 Cu3 O9 . . 4_455 -87.3(3) no
O5 Cu1 Cu2 O6 . . . -168.3(4) no
O5 Cu1 Cu2 O7 . . 2_556 1.8(4) no
O5 Cu1 Cu2 O8 . . 1_556 -173.1(4) no
O5 Cu1 Cu2 O7 . 1_554 2 -1.0(4) no
O5 Cu1 Cu2 O8 . 1_554 . 173.9(3) no
O5 Cu2 Cu1 O6 1_554 . . -168.6(4) no
O5 Cu2 Cu1 O7 1_554 . 2_556 -1.8(4) no
O5 Cu2 Cu1 O8 1_554 . . -173.9(3) no
O6 Cu1 Cu2 O7 . . 2_556 170.0(4) no
O6 Cu1 Cu2 O8 . . 1_556 -4.8(4) no
O6 Cu1 Cu2 O7 . 1_554 2 -169.6(3) no
O6 Cu1 Cu2 O8 . 1_554 . 5.3(4) no
O6 Cu2 Cu1 O7 . . 2_556 -170.0(4) no
O6 Cu2 Cu1 O8 . . . 2.2(4) no
O7 Cu3 Cu4 O10 . . 4_455 -172.5(2) no
